data_7112404
loop_
_publ_author_name
'Tanabe, Yoshiaki'
'Kuriyama, Shogo'
'Arashiba, Kazuya'
'Miyake, Yoshihiro'
'Nakajima, Kazunari'
'Nishibayashi, Yoshiaki'

_publ_section_title
;
 Preparation and reactivity of molybdenum-dinitrogen complexes bearing an
 arsenic-containing ANA-type pincer ligand.
;
_journal_issue 81
_journal_name_full 'Chemical communications (Cambridge, England)'
_journal_page_first 9290
_journal_page_last 9292
_journal_paper_doi 10.1039/c3cc45228j
_journal_volume 49
_journal_year 2013
_chemical_absolute_configuration 'CHOOSE rm ad rmad syn or unk'
_chemical_formula_moiety 'C23 H43 As2 Cl3 Mo N'
_chemical_formula_sum 'C23 H43 As2 Cl3 Mo N'
_chemical_formula_weight 685.74
_space_group_IT_number 20
_symmetry_cell_setting orthorhombic
_symmetry_Int_Tables_number 20
_symmetry_space_group_name_Hall 'C 2c 2'
_symmetry_space_group_name_H-M 'C 2 2 21'
_atom_sites_solution_hydrogens geom
_atom_sites_solution_primary direct
_atom_sites_solution_secondary difmap
_cell_angle_alpha 90.0000
_cell_angle_beta 90.0000
_cell_angle_gamma 90.0000
_cell_formula_units_Z 8
_cell_length_a 16.6959(3)
_cell_length_b 25.6652(5)
_cell_length_c 13.6023(3)
_cell_measurement_reflns_used 26449
_cell_measurement_temperature 198
_cell_measurement_theta_max 27.48
_cell_measurement_theta_min 3.00
_cell_volume 5828.6(2)
_computing_cell_refinement 'RAPID AUTO'
_computing_data_collection 'RAPID AUTO (Rigaku, 2010)'
_computing_data_reduction 'RAPID AUTO'
_computing_molecular_graphics 'CrystalStructure 4.0'
_computing_publication_material 'CrystalStructure 4.0 (Rigaku, 2010)'
_computing_structure_refinement 'CRYSTALS (Carruthers, et al., 1999)'
_computing_structure_solution SIR97
_diffrn_ambient_temperature 198
_diffrn_detector_area_resol_mean 10.000
_diffrn_measured_fraction_theta_full 0.987
_diffrn_measured_fraction_theta_max 0.987
_diffrn_measurement_device_type 'Rigaku R-AXIS RAPID'
_diffrn_measurement_method \w
_diffrn_radiation_type 'Mo K\a'
_diffrn_radiation_wavelength 0.71075
_diffrn_reflns_av_R_equivalents 0.0322
_diffrn_reflns_limit_h_max 21
_diffrn_reflns_limit_h_min -21
_diffrn_reflns_limit_k_max 33
_diffrn_reflns_limit_k_min -33
_diffrn_reflns_limit_l_max 16
_diffrn_reflns_limit_l_min -17
_diffrn_reflns_number 27848
_diffrn_reflns_theta_full 27.47
_diffrn_reflns_theta_max 27.47
_diffrn_standards_number 0
_exptl_absorpt_coefficient_mu 2.990
_exptl_absorpt_correction_T_max 0.602
_exptl_absorpt_correction_T_min 0.409
_exptl_absorpt_correction_type multi-scan
_exptl_absorpt_process_details 'ABSCOR (Rigaku, 1995)'
_exptl_crystal_colour orange
_exptl_crystal_density_diffrn 1.563
_exptl_crystal_density_method 'not measured'
_exptl_crystal_description block
_exptl_crystal_F_000 2776.00
_exptl_crystal_size_max 0.410
_exptl_crystal_size_mid 0.310
_exptl_crystal_size_min 0.170
_refine_diff_density_max 1.320
_refine_diff_density_min -0.778
_refine_ls_abs_structure_details 'Flack, H. D. (1983), Acta Cryst. A39, 876-881.  2952 Friedel Pairs'
_refine_ls_abs_structure_Flack 0.030(5)
_refine_ls_extinction_method none
_refine_ls_goodness_of_fit_ref 1.000
_refine_ls_hydrogen_treatment constr
_refine_ls_number_parameters 324
_refine_ls_number_reflns 6582
_refine_ls_R_factor_gt 0.0191
_refine_ls_shift/su_max 0.000
_refine_ls_structure_factor_coef Fsqd
_refine_ls_weighting_details 'w = 1/[1.6400\s(Fo^2^)]/(4Fo^2^)'
_refine_ls_weighting_scheme calc
_refine_ls_wR_factor_ref 0.0395
_reflns_number_gt 6302
_reflns_number_total 6582
_reflns_threshold_expression F^2^>2.0\s(F^2^)
_cod_data_source_file c3cc45228j.txt
_cod_data_source_block '[MoCl3(tBuANA)]'
_cod_original_cell_volume 5828.64(19)
_cod_database_code 7112404

loop_
_symmetry_equiv_pos_site_id
_symmetry_equiv_pos_as_xyz
1 +X,+Y,+Z
2 +X,-Y,-Z
3 -X,+Y,1/2-Z
4 -X,-Y,1/2+Z
5 1/2+X,1/2+Y,+Z
6 1/2+X,1/2-Y,-Z
7 1/2-X,1/2+Y,1/2-Z
8 1/2-X,1/2-Y,1/2+Z

loop_
_atom_site_label
_atom_site_type_symbol
_atom_site_fract_x
_atom_site_fract_y
_atom_site_fract_z
_atom_site_U_iso_or_equiv
_atom_site_adp_type
_atom_site_occupancy
_atom_site_symmetry_multiplicity
_atom_site_calc_flag
_atom_site_refinement_flags
Mo(1) Mo 0.196620(10) 0.5000 1.0000 0.02011(7) Uani 1.0 4 d .
Mo(2) Mo 0.5000 0.284510(10) 0.7500 0.02012(7) Uani 1.0 4 d .
As(1) As 0.231030(10) 0.484260(10) 0.811540(10) 0.02399(6) Uani 1.0 8 d .
As(2) As 0.511530(10) 0.266050(10) 0.55924(2) 0.02454(6) Uani 1.0 8 d .
Cl(1) Cl 0.05298(4) 0.5000 1.0000 0.0340(3) Uani 1.0 4 d .
Cl(2) Cl 0.19948(4) 0.40691(2) 1.02558(4) 0.03201(17) Uani 1.0 8 d .
Cl(3) Cl 0.5000 0.37790(3) 0.7500 0.0388(3) Uani 1.0 4 d .
Cl(4) Cl 0.35586(3) 0.28127(3) 0.73578(4) 0.03574(17) Uani 1.0 8 d .
N(1) N 0.33070(14) 0.5000 1.0000 0.0236(7) Uani 1.0 4 d .
N(2) N 0.5000 0.19850(10) 0.7500 0.0244(7) Uani 1.0 4 d .
C(1) C 0.37254(13) 0.47357(9) 0.92996(15) 0.0272(7) Uani 1.0 8 d .
C(2) C 0.45442(14) 0.47313(11) 0.92916(16) 0.0369(8) Uani 1.0 8 d .
C(3) C 0.4970(2) 0.500000(10) 1.000000(10) 0.0408(11) Uani 1.0 4 d .
C(4) C 0.32646(13) 0.44555(10) 0.84973(14) 0.0288(7) Uani 1.0 8 d .
C(5) C 0.17289(15) 0.43293(10) 0.72531(15) 0.0343(8) Uani 1.0 8 d .
C(6) C 0.12794(17) 0.39590(12) 0.79386(18) 0.0525(10) Uani 1.0 8 d .
C(7) C 0.11358(17) 0.46161(13) 0.6599(2) 0.0581(10) Uani 1.0 8 d .
C(8) C 0.23089(16) 0.40133(11) 0.66173(18) 0.0444(9) Uani 1.0 8 d .
C(9) C 0.27586(15) 0.54252(10) 0.72800(15) 0.0341(7) Uani 1.0 8 d .
C(10) C 0.34246(16) 0.56962(11) 0.78631(17) 0.0441(9) Uani 1.0 8 d .
C(11) C 0.20934(16) 0.58181(11) 0.70722(18) 0.0460(9) Uani 1.0 8 d .
C(12) C 0.31237(18) 0.52192(12) 0.63252(16) 0.0508(9) Uani 1.0 8 d .
C(13) C 0.47855(13) 0.17111(10) 0.66795(15) 0.0264(7) Uani 1.0 8 d .
C(14) C 0.47938(14) 0.11772(10) 0.66672(17) 0.0361(8) Uani 1.0 8 d .
C(15) C 0.500000(10) 0.09062(14) 0.750000(10) 0.0404(11) Uani 1.0 4 d .
C(16) C 0.45165(15) 0.20117(10) 0.57691(16) 0.0325(7) Uani 1.0 8 d .
C(17) C 0.44663(15) 0.30575(11) 0.45863(16) 0.0372(8) Uani 1.0 8 d .
C(18) C 0.38073(15) 0.33405(12) 0.51417(17) 0.0455(9) Uani 1.0 8 d .
C(19) C 0.5008(2) 0.34715(11) 0.41103(18) 0.0511(9) Uani 1.0 8 d .
C(20) C 0.40907(18) 0.26940(13) 0.38247(17) 0.0565(10) Uani 1.0 8 d .
C(21) C 0.61537(14) 0.24322(10) 0.49711(17) 0.0333(7) Uani 1.0 8 d .
C(22) C 0.67456(15) 0.28845(11) 0.50164(19) 0.0456(8) Uani 1.0 8 d .
C(23) C 0.60449(19) 0.22505(12) 0.39076(16) 0.0510(10) Uani 1.0 8 d .
C(24) C 0.64712(15) 0.19730(10) 0.55674(18) 0.0376(8) Uani 1.0 8 d .
H(1) H 0.4816 0.4547 0.8807 0.0444 Uiso 1.0 8 calc R
H(2) H 0.5527 0.5000 1.0000 0.0491 Uiso 1.0 4 calc R
H(3) H 0.3213 0.4118 0.8813 0.0348 Uiso 1.0 8 calc R
H(4) H 0.3699 0.4408 0.8032 0.0351 Uiso 1.0 8 calc R
H(5) H 0.0985 0.3710 0.7555 0.0630 Uiso 1.0 8 calc R
H(6) H 0.1656 0.3779 0.8350 0.0626 Uiso 1.0 8 calc R
H(7) H 0.0915 0.4154 0.8342 0.0630 Uiso 1.0 8 calc R
H(8) H 0.0771 0.4812 0.7000 0.0701 Uiso 1.0 8 calc R
H(9) H 0.1420 0.4849 0.6170 0.0696 Uiso 1.0 8 calc R
H(10) H 0.0841 0.4368 0.6213 0.0696 Uiso 1.0 8 calc R
H(11) H 0.2595 0.4243 0.6185 0.0538 Uiso 1.0 8 calc R
H(12) H 0.2683 0.3833 0.7033 0.0537 Uiso 1.0 8 calc R
H(13) H 0.2013 0.3765 0.6235 0.0534 Uiso 1.0 8 calc R
H(14) H 0.3211 0.5825 0.8472 0.0530 Uiso 1.0 8 calc R
H(15) H 0.3846 0.5452 0.7997 0.0531 Uiso 1.0 8 calc R
H(16) H 0.3634 0.5981 0.7486 0.0530 Uiso 1.0 8 calc R
H(17) H 0.1679 0.5654 0.6694 0.0551 Uiso 1.0 8 calc R
H(18) H 0.1875 0.5941 0.7682 0.0553 Uiso 1.0 8 calc R
H(19) H 0.2308 0.6107 0.6709 0.0550 Uiso 1.0 8 calc R
H(20) H 0.3345 0.5504 0.5957 0.0608 Uiso 1.0 8 calc R
H(21) H 0.3540 0.4974 0.6476 0.0607 Uiso 1.0 8 calc R
H(22) H 0.2716 0.5051 0.5942 0.0608 Uiso 1.0 8 calc R
H(23) H 0.4660 0.0999 0.6095 0.0434 Uiso 1.0 8 calc R
H(24) H 0.5000 0.0544 0.7500 0.0484 Uiso 1.0 4 calc R
H(25) H 0.3947 0.2023 0.5910 0.0391 Uiso 1.0 8 calc R
H(26) H 0.4569 0.1733 0.5292 0.0391 Uiso 1.0 8 calc R
H(27) H 0.3471 0.3091 0.5468 0.0544 Uiso 1.0 8 calc R
H(28) H 0.4043 0.3569 0.5620 0.0547 Uiso 1.0 8 calc R
H(29) H 0.3492 0.3541 0.4688 0.0548 Uiso 1.0 8 calc R
H(30) H 0.5234 0.3689 0.4613 0.0613 Uiso 1.0 8 calc R
H(31) H 0.5431 0.3303 0.3753 0.0613 Uiso 1.0 8 calc R
H(32) H 0.4697 0.3681 0.3668 0.0611 Uiso 1.0 8 calc R
H(33) H 0.3776 0.2894 0.3371 0.0680 Uiso 1.0 8 calc R
H(34) H 0.4506 0.2515 0.3473 0.0678 Uiso 1.0 8 calc R
H(35) H 0.3754 0.2445 0.4150 0.0676 Uiso 1.0 8 calc R
H(36) H 0.7251 0.2776 0.4750 0.0545 Uiso 1.0 8 calc R
H(37) H 0.6542 0.3172 0.4640 0.0544 Uiso 1.0 8 calc R
H(38) H 0.6816 0.2991 0.5688 0.0549 Uiso 1.0 8 calc R
H(39) H 0.5670 0.1967 0.3889 0.0611 Uiso 1.0 8 calc R
H(40) H 0.5845 0.2534 0.3517 0.0614 Uiso 1.0 8 calc R
H(41) H 0.6551 0.2137 0.3649 0.0612 Uiso 1.0 8 calc R
H(42) H 0.6541 0.2077 0.6240 0.0451 Uiso 1.0 8 calc R
H(43) H 0.6096 0.1690 0.5536 0.0453 Uiso 1.0 8 calc R
H(44) H 0.6976 0.1863 0.5303 0.0446 Uiso 1.0 8 calc R

loop_
_atom_site_aniso_label
_atom_site_aniso_U_11
_atom_site_aniso_U_22
_atom_site_aniso_U_33
_atom_site_aniso_U_12
_atom_site_aniso_U_13
_atom_site_aniso_U_23
Mo(1) 0.01849(13) 0.02212(16) 0.01973(12) 0.0000 0.0000 -0.00133(10)
Mo(2) 0.02394(14) 0.01640(14) 0.02002(12) 0.0000 0.00096(11) 0.0000
As(1) 0.02212(11) 0.02977(15) 0.02008(10) 0.00110(10) 0.00012(8) -0.00376(9)
As(2) 0.02886(13) 0.02438(13) 0.02037(10) 0.00306(10) -0.00037(9) -0.00180(9)
Cl(1) 0.0200(4) 0.0383(6) 0.0438(5) 0.0000 0.0000 0.0038(4)
Cl(2) 0.0381(4) 0.0234(4) 0.0345(3) 0.0001(3) -0.0001(3) 0.0004(3)
Cl(3) 0.0520(6) 0.0179(5) 0.0464(5) 0.0000 0.0094(5) 0.0000
Cl(4) 0.0267(3) 0.0442(4) 0.0363(3) 0.0050(3) -0.0001(3) 0.0067(3)
N(1) 0.0188(13) 0.0267(17) 0.0252(13) 0.0000 0.0000 -0.0013(11)
N(2) 0.0244(14) 0.0192(15) 0.0296(13) 0.0000 0.0025(12) 0.0000
C(1) 0.0255(12) 0.0318(15) 0.0242(11) 0.0038(11) -0.0011(9) -0.0009(10)
C(2) 0.0248(13) 0.0531(18) 0.0328(13) 0.0070(12) 0.0029(10) -0.0119(12)
C(3) 0.0202(16) 0.062(3) 0.0398(19) 0.0000 0.0000 -0.0098(17)
C(4) 0.0260(12) 0.0353(17) 0.0250(11) 0.0061(11) 0.0014(10) -0.0053(10)
C(5) 0.0319(14) 0.0408(17) 0.0302(13) 0.0018(12) -0.0073(10) -0.0146(11)
C(6) 0.0494(18) 0.061(3) 0.0472(15) -0.0225(17) 0.0018(13) -0.0222(14)
C(7) 0.0443(17) 0.065(3) 0.0648(19) 0.0102(17) -0.0264(15) -0.0243(16)
C(8) 0.0483(16) 0.0438(19) 0.0411(14) 0.0005(15) 0.0008(13) -0.0172(12)
C(9) 0.0371(14) 0.0395(16) 0.0258(12) -0.0001(13) 0.0057(10) 0.0029(10)
C(10) 0.0421(16) 0.0435(19) 0.0468(15) -0.0069(14) 0.0091(12) 0.0084(13)
C(11) 0.0541(19) 0.0454(19) 0.0385(14) 0.0079(15) -0.0010(13) 0.0110(12)
C(12) 0.061(2) 0.060(3) 0.0312(13) -0.0000(17) 0.0205(13) 0.0041(13)
C(13) 0.0232(12) 0.0237(15) 0.0323(12) -0.0018(10) 0.0029(9) -0.0035(10)
C(14) 0.0378(15) 0.0263(16) 0.0442(14) -0.0051(12) 0.0059(11) -0.0094(11)
C(15) 0.039(2) 0.0170(19) 0.065(3) 0.0000 0.009(2) 0.0000
C(16) 0.0343(15) 0.0312(16) 0.0319(13) -0.0064(12) -0.0022(11) -0.0075(10)
C(17) 0.0413(16) 0.0452(18) 0.0250(13) 0.0089(13) -0.0063(11) 0.0040(11)
C(18) 0.0437(16) 0.060(2) 0.0329(13) 0.0196(15) -0.0042(12) 0.0104(13)
C(19) 0.062(2) 0.0521(19) 0.0389(14) 0.0179(19) 0.0037(14) 0.0180(13)
C(20) 0.060(2) 0.075(3) 0.0344(15) 0.0079(19) -0.0179(14) -0.0019(14)
C(21) 0.0390(13) 0.0312(16) 0.0297(12) 0.0086(12) 0.0082(11) 0.0001(10)
C(22) 0.0429(15) 0.0450(19) 0.0489(15) -0.0001(14) 0.0133(14) 0.0029(13)
C(23) 0.068(2) 0.054(3) 0.0302(14) 0.0199(18) 0.0089(13) -0.0053(13)
C(24) 0.0369(15) 0.0348(16) 0.0411(14) 0.0110(12) 0.0076(12) -0.0014(12)

loop_
_atom_type_symbol
_atom_type_description
_atom_type_scat_dispersion_real
_atom_type_scat_dispersion_imag
_atom_type_scat_source
C C 0.0033 0.0016
;
International Tables for Crystallography
(1992, Vol. C, Tables 4.2.6.8 and 6.1.1.4)
;
H H 0.0000 0.0000
;
International Tables for Crystallography
(1992, Vol. C, Table 6.1.1.4)
;
N N 0.0061 0.0033
;
International Tables for Crystallography
(1992, Vol. C, Tables 4.2.6.8 and 6.1.1.4)
;
Cl Cl 0.1484 0.1585
;
International Tables for Crystallography
(1992, Vol. C, Tables 4.2.6.8 and 6.1.1.4)
;
As As 0.0499 2.0058
;
International Tables for Crystallography
(1992, Vol. C, Tables 4.2.6.8 and 6.1.1.4)
;
Mo Mo -1.6832 0.6857
;
International Tables for Crystallography
(1992, Vol. C, Tables 4.2.6.8 and 6.1.1.4)
;

loop_
_geom_angle_atom_site_label_1
_geom_angle_atom_site_label_2
_geom_angle_atom_site_label_3
_geom_angle
_geom_angle_publ_flag
_geom_angle_site_symmetry_1
_geom_angle_site_symmetry_3
As(1) Mo(1) As(1) 155.034(9) yes . 2_567
As(1) Mo(1) Cl(1) 102.483(5) yes . .
As(1) Mo(1) Cl(2) 89.102(15) yes . .
As(1) Mo(1) Cl(2) 90.409(15) yes . 2_567
As(1) Mo(1) N(1) 77.517(5) yes . .
As(1) Mo(1) Cl(1) 102.483(5) yes 2_567 .
As(1) Mo(1) Cl(2) 90.409(15) yes 2_567 .
As(1) Mo(1) Cl(2) 89.102(15) yes 2_567 2_567
As(1) Mo(1) N(1) 77.517(5) yes 2_567 .
Cl(1) Mo(1) Cl(2) 91.133(17) yes . .
Cl(1) Mo(1) Cl(2) 91.133(17) yes . 2_567
Cl(1) Mo(1) N(1) 180.000 yes . .
Cl(2) Mo(1) Cl(2) 177.73(3) yes . 2_567
Cl(2) Mo(1) N(1) 88.867(17) yes . .
Cl(2) Mo(1) N(1) 88.867(17) yes 2_567 .
As(2) Mo(2) As(2) 159.360(14) yes . 3_656
As(2) Mo(2) Cl(3) 100.320(8) yes . .
As(2) Mo(2) Cl(4) 89.300(14) yes . .
As(2) Mo(2) Cl(4) 89.993(14) yes . 3_656
As(2) Mo(2) N(2) 79.680(8) yes . .
As(2) Mo(2) Cl(3) 100.320(8) yes 3_656 .
As(2) Mo(2) Cl(4) 89.993(14) yes 3_656 .
As(2) Mo(2) Cl(4) 89.300(14) yes 3_656 3_656
As(2) Mo(2) N(2) 79.680(8) yes 3_656 .
Cl(3) Mo(2) Cl(4) 91.97(2) yes . .
Cl(3) Mo(2) Cl(4) 91.97(2) yes . 3_656
Cl(3) Mo(2) N(2) 180.000 yes . .
Cl(4) Mo(2) Cl(4) 176.05(3) yes . 3_656
Cl(4) Mo(2) N(2) 88.03(2) yes . .
Cl(4) Mo(2) N(2) 88.03(2) yes 3_656 .
Mo(1) As(1) C(4) 89.83(6) yes . .
Mo(1) As(1) C(5) 123.86(7) yes . .
Mo(1) As(1) C(9) 120.64(7) yes . .
C(4) As(1) C(5) 102.47(10) yes . .
C(4) As(1) C(9) 102.96(10) yes . .
C(5) As(1) C(9) 109.57(9) yes . .
Mo(2) As(2) C(16) 89.70(7) yes . .
Mo(2) As(2) C(17) 122.34(7) yes . .
Mo(2) As(2) C(21) 121.74(7) yes . .
C(16) As(2) C(17) 103.78(11) yes . .
C(16) As(2) C(21) 104.10(11) yes . .
C(17) As(2) C(21) 108.89(10) yes . .
Mo(1) N(1) C(1) 120.85(13) yes . .
Mo(1) N(1) C(1) 120.85(13) yes . 2_567
C(1) N(1) C(1) 118.3(3) yes . 2_567
Mo(2) N(2) C(13) 120.95(14) yes . .
Mo(2) N(2) C(13) 120.95(14) yes . 3_656
C(13) N(2) C(13) 118.1(3) yes . 3_656
N(1) C(1) C(2) 121.5(2) yes . .
N(1) C(1) C(4) 118.64(19) yes . .
C(2) C(1) C(4) 119.8(2) yes . .
C(1) C(2) C(3) 120.3(3) yes . .
C(2) C(3) C(2) 118.0(3) yes . 2_567
As(1) C(4) C(1) 111.40(16) yes . .
As(1) C(5) C(6) 106.75(15) yes . .
As(1) C(5) C(7) 109.76(19) yes . .
As(1) C(5) C(8) 111.76(17) yes . .
C(6) C(5) C(7) 109.8(3) yes . .
C(6) C(5) C(8) 109.0(3) yes . .
C(7) C(5) C(8) 109.73(19) yes . .
As(1) C(9) C(10) 108.26(15) yes . .
As(1) C(9) C(11) 108.86(17) yes . .
As(1) C(9) C(12) 111.67(18) yes . .
C(10) C(9) C(11) 108.9(3) yes . .
C(10) C(9) C(12) 107.9(2) yes . .
C(11) C(9) C(12) 111.2(2) yes . .
N(2) C(13) C(14) 121.4(2) yes . .
N(2) C(13) C(16) 118.7(3) yes . .
C(14) C(13) C(16) 119.9(2) yes . .
C(13) C(14) C(15) 119.9(3) yes . .
C(14) C(15) C(14) 119.1(3) yes . 3_656
As(2) C(16) C(13) 112.29(17) yes . .
As(2) C(17) C(18) 107.01(15) yes . .
As(2) C(17) C(19) 108.54(18) yes . .
As(2) C(17) C(20) 111.8(2) yes . .
C(18) C(17) C(19) 107.7(3) yes . .
C(18) C(17) C(20) 109.4(3) yes . .
C(19) C(17) C(20) 112.2(2) yes . .
As(2) C(21) C(22) 108.60(17) yes . .
As(2) C(21) C(23) 112.50(18) yes . .
As(2) C(21) C(24) 107.49(16) yes . .
C(22) C(21) C(23) 110.3(2) yes . .
C(22) C(21) C(24) 109.9(2) yes . .
C(23) C(21) C(24) 108.0(3) yes . .
C(1) C(2) H(1) 119.828 no . .
C(3) C(2) H(1) 119.827 no . .
C(2) C(3) H(2) 120.992 no . .
C(2) C(3) H(2) 120.992 no 2_567 .
As(1) C(4) H(3) 120.068 no . .
As(1) C(4) H(4) 120.081 no . .
C(1) C(4) H(3) 98.594 no . .
C(1) C(4) H(4) 98.601 no . .
H(3) C(4) H(4) 104.056 no . .
C(5) C(6) H(5) 109.497 no . .
C(5) C(6) H(6) 109.437 no . .
C(5) C(6) H(7) 109.560 no . .
H(5) C(6) H(6) 109.442 no . .
H(5) C(6) H(7) 109.442 no . .
H(6) C(6) H(7) 109.450 no . .
C(5) C(7) H(8) 109.504 no . .
C(5) C(7) H(9) 109.570 no . .
C(5) C(7) H(10) 109.432 no . .
H(8) C(7) H(9) 109.442 no . .
H(8) C(7) H(10) 109.441 no . .
H(9) C(7) H(10) 109.438 no . .
C(5) C(8) H(11) 109.545 no . .
C(5) C(8) H(12) 109.488 no . .
C(5) C(8) H(13) 109.462 no . .
H(11) C(8) H(12) 109.445 no . .
H(11) C(8) H(13) 109.443 no . .
H(12) C(8) H(13) 109.444 no . .
C(9) C(10) H(14) 109.504 no . .
C(9) C(10) H(15) 109.520 no . .
C(9) C(10) H(16) 109.471 no . .
H(14) C(10) H(15) 109.440 no . .
H(14) C(10) H(16) 109.446 no . .
H(15) C(10) H(16) 109.446 no . .
C(9) C(11) H(17) 109.465 no . .
C(9) C(11) H(18) 109.508 no . .
C(9) C(11) H(19) 109.529 no . .
H(17) C(11) H(18) 109.447 no . .
H(17) C(11) H(19) 109.445 no . .
H(18) C(11) H(19) 109.433 no . .
C(9) C(12) H(20) 109.484 no . .
C(9) C(12) H(21) 109.481 no . .
C(9) C(12) H(22) 109.542 no . .
H(20) C(12) H(21) 109.431 no . .
H(20) C(12) H(22) 109.443 no . .
H(21) C(12) H(22) 109.447 no . .
C(13) C(14) H(23) 120.022 no . .
C(15) C(14) H(23) 120.049 no . .
C(14) C(15) H(24) 120.432 no . .
C(14) C(15) H(24) 120.432 no 3_656 .
As(2) C(16) H(25) 119.913 no . .
As(2) C(16) H(26) 119.935 no . .
C(13) C(16) H(25) 98.249 no . .
C(13) C(16) H(26) 98.289 no . .
H(25) C(16) H(26) 104.073 no . .
C(17) C(18) H(27) 109.584 no . .
C(17) C(18) H(28) 109.416 no . .
C(17) C(18) H(29) 109.493 no . .
H(27) C(18) H(28) 109.447 no . .
H(27) C(18) H(29) 109.442 no . .
H(28) C(18) H(29) 109.445 no . .
C(17) C(19) H(30) 109.489 no . .
C(17) C(19) H(31) 109.515 no . .
C(17) C(19) H(32) 109.493 no . .
H(30) C(19) H(31) 109.439 no . .
H(30) C(19) H(32) 109.445 no . .
H(31) C(19) H(32) 109.447 no . .
C(17) C(20) H(33) 109.500 no . .
C(17) C(20) H(34) 109.476 no . .
C(17) C(20) H(35) 109.520 no . .
H(33) C(20) H(34) 109.444 no . .
H(33) C(20) H(35) 109.444 no . .
H(34) C(20) H(35) 109.444 no . .
C(21) C(22) H(36) 109.502 no . .
C(21) C(22) H(37) 109.496 no . .
C(21) C(22) H(38) 109.507 no . .
H(36) C(22) H(37) 109.444 no . .
H(36) C(22) H(38) 109.437 no . .
H(37) C(22) H(38) 109.441 no . .
C(21) C(23) H(39) 109.486 no . .
C(21) C(23) H(40) 109.472 no . .
C(21) C(23) H(41) 109.553 no . .
H(39) C(23) H(40) 109.444 no . .
H(39) C(23) H(41) 109.433 no . .
H(40) C(23) H(41) 109.439 no . .
C(21) C(24) H(42) 109.497 no . .
C(21) C(24) H(43) 109.486 no . .
C(21) C(24) H(44) 109.511 no . .
H(42) C(24) H(43) 109.438 no . .
H(42) C(24) H(44) 109.443 no . .
H(43) C(24) H(44) 109.452 no . .

loop_
_geom_bond_atom_site_label_1
_geom_bond_atom_site_label_2
_geom_bond_distance
_geom_bond_publ_flag
_geom_bond_site_symmetry_2
Mo(1) As(1) 2.65796(16) yes .
Mo(1) As(1) 2.65796(16) yes 2_567
Mo(1) Cl(1) 2.3982(7) yes .
Mo(1) Cl(2) 2.4148(6) yes .
Mo(1) Cl(2) 2.4148(6) yes 2_567
Mo(1) N(1) 2.239(3) yes .
Mo(2) As(2) 2.6447(3) yes .
Mo(2) As(2) 2.6447(3) yes 3_656
Mo(2) Cl(3) 2.3969(9) yes .
Mo(2) Cl(4) 2.4157(5) yes .
Mo(2) Cl(4) 2.4157(5) yes 3_656
Mo(2) N(2) 2.207(3) yes .
As(1) C(4) 1.948(3) yes .
As(1) C(5) 2.013(3) yes .
As(1) C(9) 2.022(3) yes .
As(2) C(16) 1.957(3) yes .
As(2) C(17) 2.021(3) yes .
As(2) C(21) 2.016(3) yes .
N(1) C(1) 1.362(3) yes .
N(1) C(1) 1.362(3) yes 2_567
N(2) C(13) 1.367(3) yes .
N(2) C(13) 1.367(3) yes 3_656
C(1) C(2) 1.367(4) yes .
C(1) C(4) 1.517(3) yes .
C(2) C(3) 1.382(3) yes .
C(5) C(6) 1.528(4) yes .
C(5) C(7) 1.521(4) yes .
C(5) C(8) 1.531(4) yes .
C(9) C(10) 1.533(4) yes .
C(9) C(11) 1.526(4) yes .
C(9) C(12) 1.529(4) yes .
C(13) C(14) 1.370(4) yes .
C(13) C(16) 1.527(4) yes .
C(14) C(15) 1.373(3) yes .
C(17) C(18) 1.519(4) yes .
C(17) C(19) 1.538(4) yes .
C(17) C(20) 1.529(4) yes .
C(21) C(22) 1.526(4) yes .
C(21) C(23) 1.531(4) yes .
C(21) C(24) 1.526(4) yes .
C(2) H(1) 0.930 no .
C(3) H(2) 0.930 no .
C(4) H(3) 0.970 no .
C(4) H(4) 0.970 no .
C(6) H(5) 0.960 no .
C(6) H(6) 0.960 no .
C(6) H(7) 0.960 no .
C(7) H(8) 0.960 no .
C(7) H(9) 0.960 no .
C(7) H(10) 0.960 no .
C(8) H(11) 0.960 no .
C(8) H(12) 0.960 no .
C(8) H(13) 0.960 no .
C(10) H(14) 0.960 no .
C(10) H(15) 0.960 no .
C(10) H(16) 0.960 no .
C(11) H(17) 0.960 no .
C(11) H(18) 0.960 no .
C(11) H(19) 0.960 no .
C(12) H(20) 0.960 no .
C(12) H(21) 0.960 no .
C(12) H(22) 0.960 no .
C(14) H(23) 0.930 no .
C(15) H(24) 0.930 no .
C(16) H(25) 0.970 no .
C(16) H(26) 0.970 no .
C(18) H(27) 0.960 no .
C(18) H(28) 0.960 no .
C(18) H(29) 0.960 no .
C(19) H(30) 0.960 no .
C(19) H(31) 0.960 no .
C(19) H(32) 0.960 no .
C(20) H(33) 0.960 no .
C(20) H(34) 0.960 no .
C(20) H(35) 0.960 no .
C(22) H(36) 0.960 no .
C(22) H(37) 0.960 no .
C(22) H(38) 0.960 no .
C(23) H(39) 0.960 no .
C(23) H(40) 0.960 no .
C(23) H(41) 0.960 no .
C(24) H(42) 0.960 no .
C(24) H(43) 0.960 no .
C(24) H(44) 0.960 no .
